data_1564058
loop_
_publ_author_name
'Hu, Peng'
'Wu, Yan-Ni'
'Zhao, Yan-Hua'
'Cao, Jiang-Fei'
'Lai, Jia-Long'
'Ma, Dan-Yu'
'Zhu, Li-Li'
'Xiao, Feng-Ping'

_publ_section_title
;
 Structure changes from radical-3d ring dimer to radical-3d-4f 1D chain
 with different magnetic properties
;
_journal_name_full 'Inorganica Chimica Acta'
_journal_page_first 119867
_journal_paper_doi 10.1016/j.ica.2020.119867
_journal_volume 512
_journal_year 2020
_chemical_formula_sum 'C28 H21 F18 Gd N3 O9'
_chemical_formula_weight 1042.73
_space_group_crystal_system monoclinic
_space_group_IT_number 14
_space_group_name_Hall '-P 2yn'
_space_group_name_H-M_alt 'P 1 21/n 1'
_atom_sites_solution_hydrogens geom
_audit_creation_method SHELXL-2014
_cell_angle_alpha 90
_cell_angle_beta 95.72(3)
_cell_angle_gamma 90
_cell_formula_units_Z 4
_cell_length_a 12.552(3)
_cell_length_b 18.502(4)
_cell_length_c 16.782(3)
_cell_measurement_reflns_used 11147
_cell_measurement_temperature 293(2)
_cell_measurement_theta_max 27.30
_cell_measurement_theta_min 2.40
_cell_volume 3878.0(14)
_computing_structure_refinement 'SHELXL-2014 (Sheldrick, 2014)'
_diffrn_ambient_temperature 293(2)
_diffrn_measured_fraction_theta_full 0.969
_diffrn_measured_fraction_theta_max 0.994
_diffrn_measurement_device_type CCD
_diffrn_radiation_type MoK\a
_diffrn_radiation_wavelength 0.71073
_diffrn_reflns_av_R_equivalents 0.0265
_diffrn_reflns_av_unetI/netI 0.0222
_diffrn_reflns_Laue_measured_fraction_full 0.969
_diffrn_reflns_Laue_measured_fraction_max 0.994
_diffrn_reflns_limit_h_max 14
_diffrn_reflns_limit_h_min -14
_diffrn_reflns_limit_k_max 22
_diffrn_reflns_limit_k_min -22
_diffrn_reflns_limit_l_max 19
_diffrn_reflns_limit_l_min -19
_diffrn_reflns_number 27801
_diffrn_reflns_point_group_measured_fraction_full 0.969
_diffrn_reflns_point_group_measured_fraction_max 0.994
_diffrn_reflns_theta_full 25.242
_diffrn_reflns_theta_max 25.014
_diffrn_reflns_theta_min 1.643
_exptl_absorpt_coefficient_mu 1.848
_exptl_crystal_colour blue
_exptl_crystal_density_diffrn 1.786
_exptl_crystal_description block
_exptl_crystal_F_000 2032
_refine_diff_density_max 0.954
_refine_diff_density_min -0.501
_refine_diff_density_rms 0.093
_refine_ls_extinction_coef .
_refine_ls_extinction_method none
_refine_ls_goodness_of_fit_ref 1.007
_refine_ls_hydrogen_treatment constr
_refine_ls_matrix_type full
_refine_ls_number_parameters 537
_refine_ls_number_reflns 6789
_refine_ls_number_restraints 3
_refine_ls_restrained_S_all 1.007
_refine_ls_R_factor_all 0.0420
_refine_ls_R_factor_gt 0.0356
_refine_ls_shift/su_max 0.001
_refine_ls_shift/su_mean 0.000
_refine_ls_structure_factor_coef Fsqd
_refine_ls_weighting_details 'w=1/[\s^2^(Fo^2^)+(0.1000P)^2^+2.1000P] where P=(Fo^2^+2Fc^2^)/3'
_refine_ls_weighting_scheme calc
_refine_ls_wR_factor_gt 0.1156
_refine_ls_wR_factor_ref 0.1277
_reflns_Friedel_coverage 0.000
_reflns_Friedel_fraction_full .
_reflns_Friedel_fraction_max .
_reflns_number_gt 5894
_reflns_number_total 6789
_reflns_threshold_expression 'I > 2\s(I)'
_cod_data_source_file gd.cif
_cod_data_source_block gd
_cod_original_cell_volume 3878.1(14)
_cod_original_sg_symbol_H-M 'P 21/n'
_cod_database_code 1564058
_shelx_space_group_comment
;
The symmetry employed for this shelxl refinement is uniquely defined
by the following loop, which should always be used as a source of
symmetry information in preference to the above space-group names.
They are only intended as comments.
;
_shelxl_version_number 2014-3

loop_
_space_group_symop_operation_xyz
'x, y, z'
'-x+1/2, y+1/2, -z+1/2'
'-x, -y, -z'
'x-1/2, -y-1/2, z-1/2'

loop_
_atom_site_label
_atom_site_type_symbol
_atom_site_fract_x
_atom_site_fract_y
_atom_site_fract_z
_atom_site_U_iso_or_equiv
_atom_site_adp_type
_atom_site_occupancy
_atom_site_site_symmetry_order
_atom_site_calc_flag
_atom_site_refinement_flags_posn
_atom_site_refinement_flags_adp
_atom_site_refinement_flags_occupancy
_atom_site_disorder_assembly
_atom_site_disorder_group
Gd1 Gd 0.98458(2) 0.05164(2) 0.69142(2) 0.04167(11) Uani 1 1 d D . . . .
O7 O 0.80828(13) 0.05006(18) 0.7253(2) 0.0638(9) Uani 1 1 d D . . . .
N1 N 0.8880(3) -0.02379(18) 0.57470(15) 0.0489(8) Uani 1 1 d D . . . .
N2 N 0.9765(3) 0.19231(18) 0.56544(19) 0.0441(7) Uani 1 1 d . . . . .
O2 O 0.9326(2) 0.13293(15) 0.58850(18) 0.0509(7) Uani 1 1 d . . . . .
C24 C 1.0640(3) 0.0797(2) 0.4560(2) 0.0462(9) Uani 1 1 d . . . . .
H24 H 0.9898 0.0829 0.4487 0.055 Uiso 1 1 calc R U . . .
O1BA O 0.6136(3) -0.0535(2) 0.5105(3) 0.0782(12) Uani 1 1 d . . . . .
C23 C 1.1217(3) 0.1333(2) 0.4986(2) 0.0417(8) Uani 1 1 d . . . . .
C8 C 1.2812(4) 0.0471(2) 0.7026(3) 0.0567(12) Uani 1 1 d . . . . .
H8 H 1.3534 0.0416 0.7202 0.068 Uiso 1 1 calc R U . . .
O4 O 1.1352(2) 0.12812(15) 0.69321(17) 0.0512(7) Uani 1 1 d . . . . .
O6 O 1.0824(4) 0.0307(2) 0.8157(2) 0.0749(10) Uani 1 1 d . . . . .
C22 C 1.0639(3) 0.1952(2) 0.5274(2) 0.0426(8) Uani 1 1 d . . . . .
O3 O 1.1265(2) -0.01318(17) 0.64434(18) 0.0542(7) Uani 1 1 d . . . . .
O5 O 0.9548(3) -0.0676(2) 0.7323(2) 0.0715(10) Uani 1 1 d . . . . .
N3 N 1.0868(3) 0.26560(19) 0.5153(2) 0.0550(9) Uani 1 1 d . . . . .
C28 C 0.7829(4) -0.0180(2) 0.5611(3) 0.0540(10) Uani 1 1 d . . . . .
H28 H 0.7499 0.0224 0.5807 0.065 Uiso 1 1 calc R U . . .
C17 C 1.0169(4) 0.3158(2) 0.5581(3) 0.0589(11) Uani 1 1 d . . . . .
O8 O 0.9588(3) 0.14991(14) 0.7775(2) 0.0722(10) Uani 1 1 d D . . . .
C25 C 1.2335(3) 0.1295(2) 0.5107(2) 0.0468(9) Uani 1 1 d . . . . .
H25 H 1.2741 0.1657 0.5375 0.056 Uiso 1 1 calc R U . . .
C7 C 1.2309(4) 0.1132(2) 0.7125(3) 0.0534(10) Uani 1 1 d . . . . .
F15 F 1.2682(4) -0.0989(2) 0.5749(2) 0.1243(16) Uani 1 1 d . . . . .
C12 C 0.7610(4) 0.0760(3) 0.7797(3) 0.0640(12) Uani 1 1 d . . . . .
C9 C 1.2248(3) -0.0106(2) 0.6667(2) 0.0493(9) Uani 1 1 d . . . . .
C20 C 0.9222(4) 0.2648(2) 0.5677(3) 0.0593(11) Uani 1 1 d . . . . .
C2 C 1.0976(5) -0.0202(4) 0.8646(3) 0.0790(16) Uani 1 1 d . . . . .
C18 C 0.9908(6) 0.3829(3) 0.5084(4) 0.0874(17) Uani 1 1 d . . . . .
H18A H 1.0551 0.4103 0.5045 0.131 Uiso 1 1 calc R U . . .
H18B H 0.9402 0.4119 0.5334 0.131 Uiso 1 1 calc R U . . .
H18C H 0.9607 0.3692 0.4558 0.131 Uiso 1 1 calc R U . . .
C4 C 0.9827(5) -0.1061(3) 0.7912(4) 0.0731(14) Uani 1 1 d . . . . .
C14 C 0.8939(4) 0.1631(3) 0.8266(3) 0.0658(12) Uani 1 1 d . . . . .
C26 C 0.5419(4) -0.1022(3) 0.4665(4) 0.0771(15) Uani 1 1 d . . . . .
H26A H 0.5596 -0.1051 0.4122 0.116 Uiso 1 1 calc R U . . .
H26B H 0.4698 -0.0850 0.4669 0.116 Uiso 1 1 calc R U . . .
H26C H 0.5481 -0.1492 0.4906 0.116 Uiso 1 1 calc R U . . .
C6 C 1.2982(5) 0.1762(3) 0.7462(4) 0.0823(16) Uani 1 1 d . . . . .
C27 C 0.7200(3) -0.0691(2) 0.5193(3) 0.0505(9) Uani 1 1 d . . . . .
C3 C 1.0511(7) -0.0883(4) 0.8572(4) 0.098(2) Uani 1 1 d . . . . .
H3 H 1.0665 -0.1222 0.8976 0.118 Uiso 1 1 calc R U . . .
O1 O 1.1682(3) 0.2883(2) 0.4823(3) 0.0887(13) Uani 1 1 d . . . . .
F16 F 1.3921(3) 0.1587(2) 0.7781(4) 0.150(2) Uani 1 1 d . . . . .
F4 F 0.5955(5) 0.0396(6) 0.7212(4) 0.219(5) Uani 1 1 d . . . . .
C13 C 0.7966(4) 0.1303(3) 0.8327(3) 0.0748(15) Uani 1 1 d . . . . .
H13 H 0.7547 0.1445 0.8726 0.090 Uiso 1 1 calc R U . . .
F14 F 1.3877(3) -0.0752(3) 0.6675(4) 0.154(2) Uani 1 1 d . . . . .
C11 C 0.6529(6) 0.0423(6) 0.7872(5) 0.106(3) Uani 1 1 d . . . . .
C10 C 1.2857(4) -0.0792(3) 0.6495(3) 0.0670(13) Uani 1 1 d . . . . .
F17 F 1.2520(4) 0.2101(3) 0.8016(3) 0.148(2) Uani 1 1 d . . . . .
F18 F 1.3057(4) 0.2257(2) 0.6911(3) 0.1337(18) Uani 1 1 d . . . . .
F13 F 1.2539(5) -0.1333(2) 0.6910(3) 0.143(2) Uani 1 1 d . . . . .
F5 F 0.5987(5) 0.0687(5) 0.8387(5) 0.201(4) Uani 1 1 d . . . . .
C1 C 1.1701(9) -0.0015(5) 0.9390(4) 0.116(3) Uani 1 1 d . . . . .
F10 F 1.1895(10) -0.0526(4) 0.9879(5) 0.262(6) Uani 1 1 d . . . . .
F11 F 1.1382(9) 0.0537(6) 0.9752(4) 0.252(6) Uani 1 1 d . . . . .
F12 F 1.2634(7) 0.0188(6) 0.9211(5) 0.226(4) Uani 1 1 d . . . . .
F3 F 0.9639(6) -0.2167(3) 0.7209(5) 0.159(2) Uani 1 1 d . . . . .
F2 F 0.8327(4) -0.1809(3) 0.7685(6) 0.200(3) Uani 1 1 d . . . . .
F1 F 0.9617(7) -0.2236(3) 0.8431(4) 0.193(3) Uani 1 1 d . . . . .
C5 C 0.9319(6) -0.1812(4) 0.7831(7) 0.114(3) Uani 1 1 d . . . . .
F6 F 0.6637(6) -0.0256(5) 0.8071(8) 0.254(6) Uani 1 1 d . . . . .
F7 F 0.9091(6) 0.2144(3) 0.9558(3) 0.178(3) Uani 1 1 d . . . . .
F9 F 1.0194(6) 0.2433(6) 0.8844(6) 0.291(7) Uani 1 1 d . . . . .
C15 C 0.9303(7) 0.2238(4) 0.8856(5) 0.103(2) Uani 1 1 d . . . . .
F8 F 0.8710(11) 0.2808(4) 0.8699(6) 0.281(6) Uani 1 1 d . . . . .
C16 C 1.0817(6) 0.3355(3) 0.6374(4) 0.0910(18) Uani 1 1 d . . . . .
H16A H 1.0882 0.2937 0.6715 0.137 Uiso 1 1 calc R U . . .
H16B H 1.0457 0.3733 0.6632 0.137 Uiso 1 1 calc R U . . .
H16C H 1.1516 0.3517 0.6271 0.137 Uiso 1 1 calc R U . . .
C21 C 0.8375(5) 0.2645(3) 0.4960(5) 0.103(2) Uani 1 1 d . . . . .
H21A H 0.8718 0.2620 0.4474 0.154 Uiso 1 1 calc R U . . .
H21B H 0.7957 0.3079 0.4961 0.154 Uiso 1 1 calc R U . . .
H21C H 0.7916 0.2233 0.4993 0.154 Uiso 1 1 calc R U . . .
C19 C 0.8730(7) 0.2733(3) 0.6465(5) 0.111(3) Uani 1 1 d . . . . .
H19A H 0.8267 0.2330 0.6538 0.167 Uiso 1 1 calc R U . . .
H19B H 0.8323 0.3173 0.6455 0.167 Uiso 1 1 calc R U . . .
H19C H 0.9289 0.2750 0.6899 0.167 Uiso 1 1 calc R U . . .

loop_
_atom_site_aniso_label
_atom_site_aniso_U_11
_atom_site_aniso_U_22
_atom_site_aniso_U_33
_atom_site_aniso_U_23
_atom_site_aniso_U_13
_atom_site_aniso_U_12
Gd1 0.04851(16) 0.04034(16) 0.03745(16) -0.00415(6) 0.01073(10) -0.00229(7)
O7 0.062(2) 0.080(3) 0.052(2) -0.0211(15) 0.0179(16) -0.0058(15)
N1 0.054(2) 0.051(2) 0.0413(18) -0.0081(15) 0.0036(15) 0.0026(16)
N2 0.0467(17) 0.0415(18) 0.0449(17) -0.0012(14) 0.0088(14) 0.0069(14)
O2 0.0526(16) 0.0447(16) 0.0569(17) 0.0044(12) 0.0122(13) 0.0005(12)
C24 0.046(2) 0.051(2) 0.043(2) -0.0058(18) 0.0086(16) 0.0010(18)
O1BA 0.049(2) 0.094(3) 0.089(3) -0.0257(19) -0.0053(19) 0.0173(16)
C23 0.047(2) 0.042(2) 0.0376(19) 0.0005(15) 0.0093(15) 0.0002(16)
C8 0.049(3) 0.058(3) 0.061(3) 0.0005(19) -0.006(2) 0.0014(18)
O4 0.0552(17) 0.0468(16) 0.0514(16) -0.0022(12) 0.0040(13) -0.0021(12)
O6 0.106(3) 0.070(2) 0.0476(18) 0.0043(17) 0.0023(18) -0.009(2)
C22 0.048(2) 0.040(2) 0.0404(19) -0.0004(15) 0.0066(16) 0.0004(16)
O3 0.0521(17) 0.0533(18) 0.0570(17) -0.0099(13) 0.0039(13) -0.0024(13)
O5 0.081(2) 0.061(2) 0.072(2) 0.0142(18) 0.0048(19) -0.0099(18)
N3 0.064(2) 0.0428(19) 0.061(2) -0.0007(16) 0.0214(18) 0.0005(16)
C28 0.059(3) 0.051(2) 0.052(2) -0.0100(19) 0.0066(19) 0.014(2)
C17 0.081(3) 0.037(2) 0.059(3) -0.0042(19) 0.011(2) 0.010(2)
O8 0.082(2) 0.065(2) 0.074(2) -0.0244(18) 0.0311(19) -0.0104(18)
C25 0.050(2) 0.047(2) 0.043(2) -0.0022(16) 0.0044(17) -0.0038(17)
C7 0.056(3) 0.056(3) 0.046(2) 0.0012(19) -0.0041(18) -0.003(2)
F15 0.169(4) 0.108(3) 0.092(3) -0.032(2) -0.007(3) 0.066(3)
C12 0.059(3) 0.085(3) 0.050(3) -0.002(2) 0.015(2) 0.012(3)
C9 0.054(2) 0.050(2) 0.043(2) 0.0045(17) 0.0010(17) 0.0060(18)
C20 0.063(3) 0.049(2) 0.068(3) 0.001(2) 0.016(2) 0.017(2)
C2 0.102(4) 0.079(4) 0.056(3) 0.017(3) 0.008(3) 0.008(3)
C18 0.116(5) 0.051(3) 0.098(4) 0.014(3) 0.022(4) 0.019(3)
C4 0.066(3) 0.065(3) 0.092(4) 0.014(3) 0.027(3) 0.001(3)
C14 0.085(3) 0.059(3) 0.057(3) -0.016(2) 0.023(2) 0.003(2)
C26 0.051(3) 0.084(4) 0.094(4) -0.001(3) -0.001(3) -0.003(2)
C6 0.083(4) 0.071(4) 0.088(4) -0.012(3) -0.017(3) -0.009(3)
C27 0.045(2) 0.055(2) 0.051(2) -0.0008(19) 0.0040(18) 0.0096(19)
C3 0.132(6) 0.081(5) 0.080(4) 0.036(4) 0.003(4) 0.003(4)
O1 0.098(3) 0.059(2) 0.119(3) 0.004(2) 0.059(3) -0.0130(19)
F16 0.098(3) 0.093(3) 0.238(6) -0.020(3) -0.085(3) -0.009(2)
F4 0.089(4) 0.435(15) 0.132(5) -0.043(6) 0.003(3) -0.085(5)
C13 0.073(3) 0.101(4) 0.054(3) -0.022(3) 0.022(2) 0.005(3)
F14 0.082(3) 0.124(3) 0.246(7) -0.061(4) -0.032(3) 0.044(3)
C11 0.068(4) 0.161(8) 0.093(5) -0.031(5) 0.031(4) -0.010(4)
C10 0.065(3) 0.061(3) 0.073(3) 0.003(3) -0.003(2) 0.019(2)
F17 0.167(4) 0.129(4) 0.144(4) -0.082(3) -0.004(3) -0.028(3)
F18 0.149(4) 0.088(3) 0.156(4) 0.024(3) -0.024(3) -0.056(3)
F13 0.198(5) 0.074(3) 0.167(5) 0.040(3) 0.060(4) 0.049(3)
F5 0.101(4) 0.307(9) 0.211(7) -0.119(6) 0.093(4) -0.065(5)
C1 0.178(9) 0.105(6) 0.058(4) 0.007(4) -0.019(5) 0.007(6)
F10 0.405(15) 0.211(8) 0.140(6) 0.086(5) -0.130(8) -0.070(8)
F11 0.294(11) 0.320(12) 0.120(5) -0.114(6) -0.082(6) 0.092(8)
F12 0.171(7) 0.318(11) 0.172(7) 0.022(8) -0.078(6) -0.076(8)
F3 0.186(6) 0.080(3) 0.207(6) -0.002(4) -0.001(5) -0.007(3)
F2 0.111(4) 0.120(4) 0.373(11) 0.053(5) 0.048(5) -0.035(3)
F1 0.279(8) 0.099(4) 0.196(6) 0.077(4) -0.007(6) -0.046(4)
C5 0.090(5) 0.065(4) 0.192(9) 0.039(5) 0.039(5) 0.005(3)
F6 0.133(5) 0.169(6) 0.476(18) 0.070(9) 0.109(8) -0.046(5)
F7 0.291(8) 0.169(5) 0.076(3) -0.055(3) 0.022(4) -0.064(5)
F9 0.169(6) 0.362(12) 0.363(12) -0.308(11) 0.134(7) -0.141(7)
C15 0.109(5) 0.101(5) 0.105(5) -0.055(4) 0.043(4) -0.016(4)
F8 0.480(17) 0.106(5) 0.234(9) -0.085(5) -0.083(10) 0.057(7)
C16 0.118(5) 0.075(4) 0.078(4) -0.027(3) -0.001(3) 0.004(3)
C21 0.076(4) 0.074(4) 0.150(6) 0.006(4) -0.036(4) 0.023(3)
C19 0.147(6) 0.068(4) 0.135(6) 0.002(4) 0.093(5) 0.028(4)

loop_
_atom_type_symbol
_atom_type_description
_atom_type_scat_dispersion_real
_atom_type_scat_dispersion_imag
_atom_type_scat_source
C C 0.0033 0.0016 'International Tables Vol C Tables 4.2.6.8 and 6.1.1.4'
H H 0.0000 0.0000 'International Tables Vol C Tables 4.2.6.8 and 6.1.1.4'
F F 0.0171 0.0103 'International Tables Vol C Tables 4.2.6.8 and 6.1.1.4'
Gd Gd -0.1653 3.9035 'International Tables Vol C Tables 4.2.6.8 and 6.1.1.4'
N N 0.0061 0.0033 'International Tables Vol C Tables 4.2.6.8 and 6.1.1.4'
O O 0.0106 0.0060 'International Tables Vol C Tables 4.2.6.8 and 6.1.1.4'

loop_
_geom_angle_atom_site_label_1
_geom_angle_atom_site_label_2
_geom_angle_atom_site_label_3
_geom_angle
_geom_angle_site_symmetry_1
_geom_angle_site_symmetry_3
O2 Gd1 O7 89.24(12) . .
O2 Gd1 O6 147.96(12) . .
O7 Gd1 O6 101.87(14) . .
O2 Gd1 O3 104.21(11) . .
O7 Gd1 O3 147.45(10) . .
O6 Gd1 O3 82.39(13) . .
O2 Gd1 O5 141.25(12) . .
O7 Gd1 O5 74.69(14) . .
O6 Gd1 O5 70.73(14) . .
O3 Gd1 O5 76.50(13) . .
O2 Gd1 O4 77.71(10) . .
O7 Gd1 O4 141.32(10) . .
O6 Gd1 O4 74.92(12) . .
O3 Gd1 O4 71.15(10) . .
O5 Gd1 O4 135.18(12) . .
O2 Gd1 O8 84.92(13) . .
O7 Gd1 O8 70.77(12) . .
O6 Gd1 O8 71.02(14) . .
O3 Gd1 O8 138.83(12) . .
O5 Gd1 O8 120.53(13) . .
O4 Gd1 O8 71.90(11) . .
O2 Gd1 N1 73.38(12) . .
O7 Gd1 N1 78.19(11) . .
O6 Gd1 N1 138.07(12) . .
O3 Gd1 N1 77.59(11) . .
O5 Gd1 N1 68.95(13) . .
O4 Gd1 N1 130.05(11) . .
O8 Gd1 N1 142.18(12) . .
C12 O7 Gd1 135.3(3) . .
C28 N1 C24 118.8(3) . 3_756
C28 N1 Gd1 117.9(2) . .
C24 N1 Gd1 121.0(2) 3_756 .
O2 N2 C22 124.9(3) . .
O2 N2 C20 122.5(3) . .
C22 N2 C20 112.0(3) . .
N2 O2 Gd1 131.9(2) . .
N1 C24 C23 121.7(4) 3_756 .
N1 C24 H24 119.2 3_756 .
C23 C24 H24 119.2 . .
C27 O1BA C26 119.0(4) . .
C24 C23 C25 120.3(4) . .
C24 C23 C22 118.7(3) . .
C25 C23 C22 120.9(4) . .
C9 C8 C7 120.6(4) . .
C9 C8 H8 119.7 . .
C7 C8 H8 119.7 . .
C7 O4 Gd1 128.5(3) . .
C2 O6 Gd1 137.8(4) . .
N2 C22 N3 108.0(3) . .
N2 C22 C23 126.1(4) . .
N3 C22 C23 125.8(4) . .
C9 O3 Gd1 129.5(3) . .
C4 O5 Gd1 137.0(4) . .
O1 N3 C22 124.8(4) . .
O1 N3 C17 122.1(4) . .
C22 N3 C17 112.3(3) . .
N1 C28 C27 123.0(4) . .
N1 C28 H28 118.5 . .
C27 C28 H28 118.5 . .
N3 C17 C18 110.3(4) . .
N3 C17 C16 106.0(4) . .
C18 C17 C16 110.5(5) . .
N3 C17 C20 99.5(3) . .
C18 C17 C20 115.7(5) . .
C16 C17 C20 113.8(4) . .
C14 O8 Gd1 134.2(3) . .
C27 C25 C23 116.3(4) 3_756 .
C27 C25 H25 121.9 3_756 .
C23 C25 H25 121.9 . .
O4 C7 C8 127.0(4) . .
O4 C7 C6 114.5(4) . .
C8 C7 C6 118.5(4) . .
O7 C12 C13 127.5(5) . .
O7 C12 C11 113.8(5) . .
C13 C12 C11 118.7(5) . .
O3 C9 C8 127.2(4) . .
O3 C9 C10 114.1(4) . .
C8 C9 C10 118.7(4) . .
N2 C20 C19 109.7(4) . .
N2 C20 C21 105.0(4) . .
C19 C20 C21 112.0(6) . .
N2 C20 C17 100.8(3) . .
C19 C20 C17 114.3(5) . .
C21 C20 C17 113.9(5) . .
O6 C2 C3 126.0(6) . .
O6 C2 C1 114.2(6) . .
C3 C2 C1 119.7(6) . .
C17 C18 H18A 109.5 . .
C17 C18 H18B 109.5 . .
H18A C18 H18B 109.5 . .
C17 C18 H18C 109.5 . .
H18A C18 H18C 109.5 . .
H18B C18 H18C 109.5 . .
O5 C4 C3 127.6(6) . .
O5 C4 C5 111.7(6) . .
C3 C4 C5 120.8(6) . .
O8 C14 C13 127.5(4) . .
O8 C14 C15 113.6(5) . .
C13 C14 C15 118.9(5) . .
O1BA C26 H26A 109.5 . .
O1BA C26 H26B 109.5 . .
H26A C26 H26B 109.5 . .
O1BA C26 H26C 109.5 . .
H26A C26 H26C 109.5 . .
H26B C26 H26C 109.5 . .
F16 C6 F17 106.1(6) . .
F16 C6 F18 110.1(6) . .
F17 C6 F18 103.6(6) . .
F16 C6 C7 114.5(5) . .
F17 C6 C7 111.3(5) . .
F18 C6 C7 110.6(5) . .
O1BA C27 C28 114.7(4) . .
O1BA C27 C25 125.4(4) . 3_756
C28 C27 C25 120.0(4) . 3_756
C4 C3 C2 120.9(5) . .
C4 C3 H3 119.5 . .
C2 C3 H3 119.5 . .
C14 C13 C12 120.3(4) . .
C14 C13 H13 119.9 . .
C12 C13 H13 119.9 . .
F5 C11 F4 108.6(8) . .
F5 C11 F6 104.5(10) . .
F4 C11 F6 102.9(9) . .
F5 C11 C12 116.8(7) . .
F4 C11 C12 112.4(7) . .
F6 C11 C12 110.4(7) . .
F14 C10 F15 108.1(5) . .
F14 C10 F13 105.6(5) . .
F15 C10 F13 105.4(5) . .
F14 C10 C9 114.4(5) . .
F15 C10 C9 112.1(4) . .
F13 C10 C9 110.6(5) . .
F10 C1 F11 109.9(9) . .
F10 C1 F12 104.4(11) . .
F11 C1 F12 102.3(10) . .
F10 C1 C2 115.3(8) . .
F11 C1 C2 112.7(8) . .
F12 C1 C2 111.1(7) . .
F2 C5 F1 111.0(7) . .
F2 C5 F3 102.8(10) . .
F1 C5 F3 102.9(7) . .
F2 C5 C4 114.5(6) . .
F1 C5 C4 113.2(8) . .
F3 C5 C4 111.3(6) . .
F9 C15 F7 110.6(9) . .
F9 C15 F8 105.8(10) . .
F7 C15 F8 97.7(8) . .
F9 C15 C14 115.8(6) . .
F7 C15 C14 115.5(7) . .
F8 C15 C14 109.5(7) . .
C17 C16 H16A 109.5 . .
C17 C16 H16B 109.5 . .
H16A C16 H16B 109.5 . .
C17 C16 H16C 109.5 . .
H16A C16 H16C 109.5 . .
H16B C16 H16C 109.5 . .
C20 C21 H21A 109.5 . .
C20 C21 H21B 109.5 . .
H21A C21 H21B 109.5 . .
C20 C21 H21C 109.5 . .
H21A C21 H21C 109.5 . .
H21B C21 H21C 109.5 . .
C20 C19 H19A 109.5 . .
C20 C19 H19B 109.5 . .
H19A C19 H19B 109.5 . .
C20 C19 H19C 109.5 . .
H19A C19 H19C 109.5 . .
H19B C19 H19C 109.5 . .

loop_
_geom_bond_atom_site_label_1
_geom_bond_atom_site_label_2
_geom_bond_distance
_geom_bond_site_symmetry_2
Gd1 O2 2.334(3) .
Gd1 O7 2.3392(11) .
Gd1 O6 2.344(4) .
Gd1 O3 2.348(3) .
Gd1 O5 2.352(4) .
Gd1 O4 2.359(3) .
Gd1 O8 2.3647(11) .
Gd1 N1 2.6041(12) .
O7 C12 1.234(5) .
N1 C28 1.320(5) .
N1 C24 1.326(5) 3_756
N2 O2 1.305(4) .
N2 C22 1.325(5) .
N2 C20 1.507(5) .
C24 N1 1.326(5) 3_756
C24 C23 1.385(6) .
C24 H24 0.9300 .
O1BA C27 1.360(6) .
O1BA C26 1.426(6) .
C23 C25 1.399(6) .
C23 C22 1.463(5) .
C8 C9 1.385(6) .
C8 C7 1.394(6) .
C8 H8 0.9300 .
O4 C7 1.244(5) .
O6 C2 1.252(7) .
C22 N3 1.353(5) .
O3 C9 1.255(5) .
O5 C4 1.240(7) .
N3 O1 1.280(5) .
N3 C17 1.507(6) .
C28 C27 1.379(6) .
C28 H28 0.9300 .
C17 C18 1.513(7) .
C17 C16 1.533(7) .
C17 C20 1.538(7) .
O8 C14 1.239(5) .
C25 C27 1.380(6) 3_756
C25 H25 0.9300 .
C7 C6 1.516(7) .
F15 C10 1.301(6) .
C12 C13 1.386(8) .
C12 C11 1.511(9) .
C9 C10 1.524(7) .
C20 C19 1.524(8) .
C20 C21 1.524(8) .
C2 C3 1.389(11) .
C2 C1 1.509(10) .
C18 H18A 0.9600 .
C18 H18B 0.9600 .
C18 H18C 0.9600 .
C4 C3 1.373(10) .
C4 C5 1.528(10) .
C14 C13 1.377(8) .
C14 C15 1.536(8) .
C26 H26A 0.9600 .
C26 H26B 0.9600 .
C26 H26C 0.9600 .
C6 F16 1.286(7) .
C6 F17 1.305(8) .
C6 F18 1.312(8) .
C27 C25 1.380(6) 3_756
C3 H3 0.9300 .
F4 C11 1.261(11) .
C13 H13 0.9300 .
F14 C10 1.288(7) .
C11 F5 1.251(9) .
C11 F6 1.302(11) .
C10 F13 1.305(7) .
C1 F10 1.260(9) .
C1 F11 1.275(11) .
C1 F12 1.292(12) .
F3 C5 1.330(11) .
F2 C5 1.245(9) .
F1 C5 1.302(10) .
F7 C15 1.245(9) .
F9 C15 1.178(9) .
C15 F8 1.302(12) .
C16 H16A 0.9600 .
C16 H16B 0.9600 .
C16 H16C 0.9600 .
C21 H21A 0.9600 .
C21 H21B 0.9600 .
C21 H21C 0.9600 .
C19 H19A 0.9600 .
C19 H19B 0.9600 .
C19 H19C 0.9600 .

loop_
_geom_torsion_atom_site_label_1
_geom_torsion_atom_site_label_2
_geom_torsion_atom_site_label_3
_geom_torsion_atom_site_label_4
_geom_torsion
_geom_torsion_site_symmetry_1
_geom_torsion_site_symmetry_2
_geom_torsion_site_symmetry_3
_geom_torsion_site_symmetry_4
C22 N2 O2 Gd1 72.7(5) . . . .
C20 N2 O2 Gd1 -117.6(4) . . . .
N1 C24 C23 C25 -0.2(6) 3_756 . . .
N1 C24 C23 C22 177.0(4) 3_756 . . .
O2 N2 C22 N3 -178.3(3) . . . .
C20 N2 C22 N3 11.0(5) . . . .
O2 N2 C22 C23 5.4(6) . . . .
C20 N2 C22 C23 -165.3(4) . . . .
C24 C23 C22 N2 47.5(6) . . . .
C25 C23 C22 N2 -135.2(4) . . . .
C24 C23 C22 N3 -128.1(5) . . . .
C25 C23 C22 N3 49.1(6) . . . .
N2 C22 N3 O1 177.7(4) . . . .
C23 C22 N3 O1 -6.0(7) . . . .
N2 C22 N3 C17 7.9(5) . . . .
C23 C22 N3 C17 -175.8(4) . . . .
C24 N1 C28 C27 2.9(7) 3_756 . . .
Gd1 N1 C28 C27 -159.9(4) . . . .
O1 N3 C17 C18 45.8(7) . . . .
C22 N3 C17 C18 -144.1(4) . . . .
O1 N3 C17 C16 -73.9(6) . . . .
C22 N3 C17 C16 96.2(5) . . . .
O1 N3 C17 C20 167.9(4) . . . .
C22 N3 C17 C20 -22.0(5) . . . .
C24 C23 C25 C27 -2.3(6) . . . 3_756
C22 C23 C25 C27 -179.5(4) . . . 3_756
Gd1 O4 C7 C8 32.1(7) . . . .
Gd1 O4 C7 C6 -151.2(4) . . . .
C9 C8 C7 O4 1.2(8) . . . .
C9 C8 C7 C6 -175.3(5) . . . .
Gd1 O7 C12 C13 15.3(9) . . . .
Gd1 O7 C12 C11 -163.9(5) . . . .
Gd1 O3 C9 C8 -26.0(7) . . . .
Gd1 O3 C9 C10 155.5(3) . . . .
C7 C8 C9 O3 -4.7(8) . . . .
C7 C8 C9 C10 173.8(5) . . . .
O2 N2 C20 C19 44.0(6) . . . .
C22 N2 C20 C19 -145.1(5) . . . .
O2 N2 C20 C21 -76.5(5) . . . .
C22 N2 C20 C21 94.4(5) . . . .
O2 N2 C20 C17 164.9(3) . . . .
C22 N2 C20 C17 -24.2(4) . . . .
N3 C17 C20 N2 25.1(4) . . . .
C18 C17 C20 N2 143.3(4) . . . .
C16 C17 C20 N2 -87.2(5) . . . .
N3 C17 C20 C19 142.7(5) . . . .
C18 C17 C20 C19 -99.2(6) . . . .
C16 C17 C20 C19 30.4(6) . . . .
N3 C17 C20 C21 -86.7(5) . . . .
C18 C17 C20 C21 31.4(6) . . . .
C16 C17 C20 C21 161.0(5) . . . .
Gd1 O6 C2 C3 -1.5(11) . . . .
Gd1 O6 C2 C1 -178.7(6) . . . .
Gd1 O5 C4 C3 -2.7(10) . . . .
Gd1 O5 C4 C5 178.1(5) . . . .
Gd1 O8 C14 C13 -17.6(10) . . . .
Gd1 O8 C14 C15 162.6(5) . . . .
O4 C7 C6 F16 169.2(6) . . . .
C8 C7 C6 F16 -13.9(9) . . . .
O4 C7 C6 F17 48.8(7) . . . .
C8 C7 C6 F17 -134.3(6) . . . .
O4 C7 C6 F18 -65.8(7) . . . .
C8 C7 C6 F18 111.1(6) . . . .
C26 O1BA C27 C28 178.5(5) . . . .
C26 O1BA C27 C25 -0.4(8) . . . 3_756
N1 C28 C27 O1BA -179.2(4) . . . .
N1 C28 C27 C25 -0.2(7) . . . 3_756
O5 C4 C3 C2 0.7(12) . . . .
C5 C4 C3 C2 179.8(7) . . . .
O6 C2 C3 C4 1.3(12) . . . .
C1 C2 C3 C4 178.4(8) . . . .
O8 C14 C13 C12 -0.6(10) . . . .
C15 C14 C13 C12 179.2(6) . . . .
O7 C12 C13 C14 2.0(10) . . . .
C11 C12 C13 C14 -178.8(7) . . . .
O7 C12 C11 F5 -176.6(9) . . . .
C13 C12 C11 F5 4.1(13) . . . .
O7 C12 C11 F4 -50.0(11) . . . .
C13 C12 C11 F4 130.7(8) . . . .
O7 C12 C11 F6 64.3(10) . . . .
C13 C12 C11 F6 -115.0(9) . . . .
O3 C9 C10 F14 175.7(5) . . . .
C8 C9 C10 F14 -3.0(8) . . . .
O3 C9 C10 F15 52.1(7) . . . .
C8 C9 C10 F15 -126.5(5) . . . .
O3 C9 C10 F13 -65.2(6) . . . .
C8 C9 C10 F13 116.1(6) . . . .
O6 C2 C1 F10 -177.8(10) . . . .
C3 C2 C1 F10 4.9(15) . . . .
O6 C2 C1 F11 54.9(12) . . . .
C3 C2 C1 F11 -122.4(10) . . . .
O6 C2 C1 F12 -59.2(11) . . . .
C3 C2 C1 F12 123.5(10) . . . .
O5 C4 C5 F2 -53.0(11) . . . .
C3 C4 C5 F2 127.8(10) . . . .
O5 C4 C5 F1 178.3(7) . . . .
C3 C4 C5 F1 -0.9(11) . . . .
O5 C4 C5 F3 63.0(8) . . . .
C3 C4 C5 F3 -116.2(9) . . . .
O8 C14 C15 F9 -9.7(13) . . . .
C13 C14 C15 F9 170.5(10) . . . .
O8 C14 C15 F7 -141.2(8) . . . .
C13 C14 C15 F7 39.0(11) . . . .
O8 C14 C15 F8 109.7(9) . . . .
C13 C14 C15 F8 -70.0(11) . . . .
